data_4103623
loop_
_publ_author_name
'Daniel P. Harrison'
'Michal Sabat'
'William H. Myers'
'W. Dean Harman'

_publ_section_title
;
 Polarization of the Pyridine Ring: Highly Functionalized Piperidines from
 Tungsten-Pyridine Complex
;
_journal_name_full 'Journal of the American Chemical Society'
_journal_page_first 17282
_journal_page_last 17295
_journal_paper_doi 10.1021/ja107536w
_journal_volume 132
_journal_year 2010
_chemical_formula_sum 'C25 H37 B N9 O4 P W'
_chemical_formula_weight 753.27
_chemical_name_systematic
; 
 ? 
;
_space_group_IT_number 14
_symmetry_cell_setting monoclinic
_symmetry_space_group_name_Hall '-P 2ybc'
_symmetry_space_group_name_H-M 'P 1 21/c 1'
_atom_sites_solution_hydrogens geom
_atom_sites_solution_primary direct
_atom_sites_solution_secondary difmap
_audit_creation_method SHELXL-97
_cell_angle_alpha 90.00
_cell_angle_beta 94.488(1)
_cell_angle_gamma 90.00
_cell_formula_units_Z 8
_cell_length_a 16.5913(6)
_cell_length_b 23.5880(9)
_cell_length_c 16.1339(6)
_cell_measurement_reflns_used 9946
_cell_measurement_temperature 153(2)
_cell_measurement_theta_max 25.11
_cell_measurement_theta_min 2.42
_cell_volume 6294.7(4)
_computing_cell_refinement 'Bruker SAINT'
_computing_data_collection 'Bruker APEX2'
_computing_data_reduction 'Bruker SAINT'
_computing_molecular_graphics 'Bruker SHELXTL'
_computing_publication_material 'Bruker SHELXTL'
_computing_structure_refinement 'SHELXL-97 (Sheldrick, 2008)'
_computing_structure_solution 'SHELXS-97 (Sheldrick, 2008)'
_diffrn_ambient_temperature 153(2)
_diffrn_measured_fraction_theta_full 0.998
_diffrn_measured_fraction_theta_max 0.998
_diffrn_measurement_device_type 'Bruker APEX-II CCD'
_diffrn_measurement_method '\f and \w scans'
_diffrn_radiation_monochromator graphite
_diffrn_radiation_source 'fine-focus sealed tube'
_diffrn_radiation_type MoK\a
_diffrn_radiation_wavelength 0.71073
_diffrn_reflns_av_R_equivalents 0.0534
_diffrn_reflns_av_sigmaI/netI 0.0458
_diffrn_reflns_limit_h_max 19
_diffrn_reflns_limit_h_min -19
_diffrn_reflns_limit_k_max 28
_diffrn_reflns_limit_k_min -28
_diffrn_reflns_limit_l_max 19
_diffrn_reflns_limit_l_min -18
_diffrn_reflns_number 48644
_diffrn_reflns_theta_full 25.31
_diffrn_reflns_theta_max 25.31
_diffrn_reflns_theta_min 1.23
_exptl_absorpt_coefficient_mu 3.766
_exptl_absorpt_correction_T_max 0.6607
_exptl_absorpt_correction_T_min 0.3787
_exptl_absorpt_correction_type empirical
_exptl_absorpt_process_details 'Bruker SADABS'
_exptl_crystal_colour colourless
_exptl_crystal_density_diffrn 1.590
_exptl_crystal_density_meas ?
_exptl_crystal_density_method 'not measured'
_exptl_crystal_description plate
_exptl_crystal_F_000 3008
_exptl_crystal_size_max 0.32
_exptl_crystal_size_mid 0.27
_exptl_crystal_size_min 0.12
_refine_diff_density_max 2.334
_refine_diff_density_min -1.401
_refine_diff_density_rms 0.135
_refine_ls_extinction_coef 0
_refine_ls_extinction_method none
_refine_ls_goodness_of_fit_ref 0.836
_refine_ls_hydrogen_treatment mixed
_refine_ls_matrix_type full
_refine_ls_number_parameters 777
_refine_ls_number_reflns 11460
_refine_ls_number_restraints 0
_refine_ls_restrained_S_all 0.836
_refine_ls_R_factor_all 0.0505
_refine_ls_R_factor_gt 0.0364
_refine_ls_shift/su_max 0.000
_refine_ls_shift/su_mean 0.000
_refine_ls_structure_factor_coef Fsqd
_refine_ls_weighting_details 'calc w=1/[\s^2^(Fo^2^)+(0.1000P)^2^+0.9254P] where P=(Fo^2^+2Fc^2^)/3'
_refine_ls_weighting_scheme calc
_refine_ls_wR_factor_gt 0.0996
_refine_ls_wR_factor_ref 0.1130
_reflns_number_gt 9428
_reflns_number_total 11460
_reflns_threshold_expression >2sigma(I)
_cod_data_source_file ja107536w_si_003.cif
_cod_data_source_block C25H37BN9O4PW
_cod_depositor_comments
;
The following automatic conversions were performed:

'_exptl_crystal_density_meas' value 'not measured' was changed to '?'
- the value is perceived as not measured.

Automatic conversion script
Id: cif_fix_values 3008 2015-01-20 13:52:24Z robertas 
;
_cod_database_code 4103623

loop_
_symmetry_equiv_pos_as_xyz
'x, y, z'
'-x, y+1/2, -z+1/2'
'-x, -y, -z'
'x, -y-1/2, z-1/2'

loop_
_atom_site_label
_atom_site_type_symbol
_atom_site_fract_x
_atom_site_fract_y
_atom_site_fract_z
_atom_site_U_iso_or_equiv
_atom_site_adp_type
_atom_site_occupancy
_atom_site_symmetry_multiplicity
_atom_site_calc_flag
_atom_site_refinement_flags
W1 W 0.925417(12) 0.912840(9) 0.251227(13) 0.02219(8) Uani 1 1 d .
W2 W 0.551415(13) 0.070727(10) 0.259900(13) 0.02655(8) Uani 1 1 d .
P1A P 0.82041(9) 0.88537(6) 0.13766(9) 0.0269(3) Uani 1 1 d .
P1B P 0.64572(10) 0.08092(7) 0.38857(9) 0.0331(4) Uani 1 1 d .
O1A O 0.9262(3) 0.67489(17) 0.4334(3) 0.0443(11) Uani 1 1 d .
O2A O 1.0524(3) 0.8575(2) 0.5759(3) 0.0615(15) Uani 1 1 d .
O3A O 1.1229(5) 0.7797(3) 0.5833(3) 0.106(3) Uani 1 1 d .
O4A O 0.8011(3) 0.93678(18) 0.3726(3) 0.0433(11) Uani 1 1 d .
O1B O 0.6566(3) 0.30955(18) 0.1259(3) 0.0422(10) Uani 1 1 d .
O2B O 0.4838(3) 0.1420(2) -0.0708(3) 0.0482(12) Uani 1 1 d .
O3B O 0.5014(4) 0.2349(2) -0.0749(3) 0.0682(16) Uani 1 1 d .
O4B O 0.6697(2) 0.03147(19) 0.1411(3) 0.0410(11) Uani 1 1 d .
N1A N 0.8815(3) 0.75983(18) 0.3851(3) 0.0303(10) Uani 1 1 d .
N2A N 0.8387(4) 0.8384(3) 0.5536(4) 0.0538(16) Uani 1 1 d .
N3A N 0.9162(3) 0.9963(2) 0.1891(3) 0.0291(10) Uani 1 1 d .
N4A N 0.9814(3) 1.02184(19) 0.1568(3) 0.0295(10) Uani 1 1 d .
N5A N 1.0199(3) 0.8959(2) 0.1631(3) 0.0290(10) Uani 1 1 d .
N6A N 1.0722(3) 0.9382(2) 0.1430(3) 0.0309(11) Uani 1 1 d .
N7A N 1.0208(3) 0.96519(19) 0.3173(3) 0.0270(10) Uani 1 1 d .
N8A N 1.0754(3) 0.9946(2) 0.2754(3) 0.0312(11) Uani 1 1 d .
N9A N 0.8520(3) 0.92734(18) 0.3227(3) 0.0270(10) Uani 1 1 d .
N1B N 0.6639(3) 0.2177(2) 0.1648(3) 0.0329(11) Uani 1 1 d .
N2B N 0.7117(4) 0.1411(3) -0.0054(4) 0.0630(18) Uani 1 1 d .
N3B N 0.5356(3) -0.0151(2) 0.3106(3) 0.0365(12) Uani 1 1 d .
N4B N 0.4612(3) -0.0358(2) 0.3272(3) 0.0450(14) Uani 1 1 d .
N5B N 0.4487(3) 0.0941(2) 0.3346(3) 0.0394(13) Uani 1 1 d .
N6B N 0.3856(3) 0.0566(3) 0.3423(3) 0.0440(14) Uani 1 1 d .
N7B N 0.4543(3) 0.0340(2) 0.1749(3) 0.0338(11) Uani 1 1 d .
N8B N 0.3885(3) 0.0083(2) 0.2042(3) 0.0430(13) Uani 1 1 d .
N9B N 0.6247(3) 0.04850(19) 0.1931(3) 0.0263(10) Uani 1 1 d .
C2A C 0.8475(3) 0.7976(2) 0.3182(3) 0.0305(12) Uani 1 1 d .
H2A1 H 0.8186 0.8287 0.3419 0.037 Uiso 1 1 calc R
H2A2 H 0.8097 0.7767 0.2808 0.037 Uiso 1 1 calc R
C3A C 0.9146(3) 0.8203(2) 0.2714(4) 0.0271(12) Uani 1 1 d .
C4A C 0.9837(4) 0.8422(2) 0.3208(3) 0.0257(12) Uani 1 1 d .
C5A C 0.9929(3) 0.8339(2) 0.4164(3) 0.0258(12) Uani 1 1 d .
H5A H 0.9821 0.8707 0.4415 0.031 Uiso 1 1 calc R
C6A C 0.9318(3) 0.7905(2) 0.4494(3) 0.0304(12) Uani 1 1 d .
H6A H 0.9638 0.7620 0.4816 0.036 Uiso 1 1 calc R
C7A C 0.8859(4) 0.7026(2) 0.3797(4) 0.0350(14) Uani 1 1 d .
C8A C 0.8406(5) 0.6740(3) 0.3075(4) 0.0518(18) Uani 1 1 d .
H8A1 H 0.8632 0.6852 0.2570 0.078 Uiso 1 1 calc R
H8A2 H 0.7848 0.6850 0.3053 0.078 Uiso 1 1 calc R
H8A3 H 0.8449 0.6337 0.3140 0.078 Uiso 1 1 calc R
C9A C 0.8787(4) 0.8177(3) 0.5071(4) 0.0382(14) Uani 1 1 d .
C10A C 1.0814(3) 0.8168(3) 0.4473(3) 0.0307(13) Uani 1 1 d .
C11A C 1.0878(4) 0.8138(3) 0.5424(4) 0.0382(14) Uani 1 1 d .
C12A C 1.0523(5) 0.8597(4) 0.6655(4) 0.072(3) Uani 1 1 d .
H12A H 1.0181 0.8302 0.6842 0.108 Uiso 1 1 calc R
H12B H 1.0324 0.8959 0.6818 0.108 Uiso 1 1 calc R
H12C H 1.1064 0.8545 0.6900 0.108 Uiso 1 1 calc R
C12B C 0.5061(5) 0.1374(4) -0.1558(4) 0.059(2) Uani 1 1 d .
H12D H 0.4730 0.1625 -0.1909 0.089 Uiso 1 1 calc R
H12E H 0.4981 0.0991 -0.1749 0.089 Uiso 1 1 calc R
H12F H 0.5619 0.1476 -0.1580 0.089 Uiso 1 1 calc R
C13A C 1.1424(3) 0.8616(3) 0.4235(4) 0.0405(15) Uani 1 1 d .
H13A H 1.1962 0.8489 0.4402 0.061 Uiso 1 1 calc R
H13B H 1.1321 0.8967 0.4509 0.061 Uiso 1 1 calc R
H13C H 1.1371 0.8672 0.3643 0.061 Uiso 1 1 calc R
C14A C 1.1040(4) 0.7592(3) 0.4127(4) 0.0407(15) Uani 1 1 d .
H14A H 1.1577 0.7493 0.4341 0.061 Uiso 1 1 calc R
H14B H 1.1017 0.7611 0.3531 0.061 Uiso 1 1 calc R
H14C H 1.0666 0.7310 0.4292 0.061 Uiso 1 1 calc R
C15A C 0.9583(4) 1.0719(2) 0.1227(4) 0.0383(15) Uani 1 1 d .
H15A H 0.9916 1.0971 0.0971 0.046 Uiso 1 1 calc R
C16A C 0.8769(4) 1.0795(2) 0.1319(4) 0.0367(15) Uani 1 1 d .
H16A H 0.8447 1.1101 0.1136 0.044 Uiso 1 1 calc R
C17A C 0.8539(3) 1.0325(2) 0.1735(3) 0.0305(13) Uani 1 1 d .
H17A H 0.8018 1.0263 0.1891 0.037 Uiso 1 1 calc R
C18A C 1.1284(4) 0.9153(3) 0.0959(4) 0.0372(15) Uani 1 1 d .
H18A H 1.1709 0.9349 0.0748 0.045 Uiso 1 1 calc R
C19A C 1.1125(4) 0.8591(3) 0.0845(4) 0.0394(15) Uani 1 1 d .
H19A H 1.1412 0.8334 0.0545 0.047 Uiso 1 1 calc R
C20A C 1.0454(3) 0.8484(2) 0.1267(3) 0.0296(12) Uani 1 1 d .
H20A H 1.0208 0.8131 0.1298 0.036 Uiso 1 1 calc R
C21A C 1.1199(4) 1.0282(3) 0.3290(4) 0.0372(14) Uani 1 1 d .
H21A H 1.1609 1.0526 0.3154 0.045 Uiso 1 1 calc R
C22A C 1.0939(4) 1.0202(3) 0.4076(4) 0.0390(15) Uani 1 1 d .
H22A H 1.1135 1.0376 0.4568 0.047 Uiso 1 1 calc R
C23A C 1.0326(4) 0.9810(2) 0.3968(4) 0.0347(13) Uani 1 1 d .
H23A H 1.0032 0.9672 0.4393 0.042 Uiso 1 1 calc R
C24A C 0.8194(5) 0.9264(3) 0.0421(4) 0.0440(17) Uani 1 1 d .
H24A H 0.7805 0.9105 0.0014 0.066 Uiso 1 1 calc R
H24B H 0.8720 0.9253 0.0214 0.066 Uiso 1 1 calc R
H24C H 0.8051 0.9649 0.0531 0.066 Uiso 1 1 calc R
C25A C 0.7178(4) 0.8918(3) 0.1677(4) 0.0431(15) Uani 1 1 d .
H25A H 0.7065 0.9308 0.1791 0.065 Uiso 1 1 calc R
H25B H 0.7119 0.8695 0.2166 0.065 Uiso 1 1 calc R
H25C H 0.6808 0.8784 0.1233 0.065 Uiso 1 1 calc R
C26A C 0.8204(4) 0.8137(2) 0.0948(4) 0.0351(14) Uani 1 1 d .
H26A H 0.7792 0.8107 0.0498 0.053 Uiso 1 1 calc R
H26B H 0.8097 0.7869 0.1374 0.053 Uiso 1 1 calc R
H26C H 0.8722 0.8058 0.0748 0.053 Uiso 1 1 calc R
C2B C 0.6728(3) 0.1735(2) 0.2280(3) 0.0296(12) Uani 1 1 d .
H2B1 H 0.7086 0.1864 0.2746 0.035 Uiso 1 1 calc R
H2B2 H 0.6962 0.1398 0.2050 0.035 Uiso 1 1 calc R
C3B C 0.5906(4) 0.1598(2) 0.2569(4) 0.0307(13) Uani 1 1 d .
C4B C 0.5269(4) 0.1511(3) 0.1929(4) 0.0294(12) Uani 1 1 d .
C5B C 0.5394(3) 0.1623(3) 0.1012(3) 0.0312(13) Uani 1 1 d .
H5B H 0.5466 0.1253 0.0750 0.037 Uiso 1 1 calc R
C6B C 0.6188(4) 0.1990(3) 0.0880(4) 0.0352(14) Uani 1 1 d .
H6B H 0.6014 0.2331 0.0568 0.042 Uiso 1 1 calc R
C7B C 0.6762(4) 0.2739(2) 0.1788(4) 0.0324(13) Uani 1 1 d .
C8B C 0.7167(4) 0.2907(3) 0.2612(4) 0.0426(15) Uani 1 1 d .
H8B1 H 0.7260 0.3309 0.2619 0.064 Uiso 1 1 calc R
H8B2 H 0.7674 0.2712 0.2701 0.064 Uiso 1 1 calc R
H8B3 H 0.6827 0.2809 0.3045 0.064 Uiso 1 1 calc R
C9B C 0.6725(4) 0.1668(3) 0.0362(4) 0.0443(16) Uani 1 1 d .
C10B C 0.4657(4) 0.1912(3) 0.0529(4) 0.0380(14) Uani 1 1 d .
C11B C 0.4851(4) 0.1929(3) -0.0375(4) 0.0419(16) Uani 1 1 d .
C13B C 0.3875(4) 0.1566(3) 0.0603(4) 0.0472(17) Uani 1 1 d .
H13D H 0.3432 0.1750 0.0293 0.071 Uiso 1 1 calc R
H13E H 0.3763 0.1541 0.1176 0.071 Uiso 1 1 calc R
H13F H 0.3943 0.1192 0.0385 0.071 Uiso 1 1 calc R
C14B C 0.4526(5) 0.2513(3) 0.0846(5) 0.058(2) Uani 1 1 d .
H14D H 0.4986 0.2744 0.0747 0.086 Uiso 1 1 calc R
H14E H 0.4461 0.2502 0.1432 0.086 Uiso 1 1 calc R
H14F H 0.4050 0.2672 0.0560 0.086 Uiso 1 1 calc R
C15B C 0.5896(5) -0.0556(3) 0.3301(4) 0.0436(16) Uani 1 1 d .
H15B H 0.6449 -0.0529 0.3249 0.052 Uiso 1 1 calc R
C16B C 0.5500(5) -0.1032(3) 0.3599(4) 0.055(2) Uani 1 1 d .
H16B H 0.5731 -0.1373 0.3785 0.066 Uiso 1 1 calc R
C17B C 0.4700(5) -0.0887(3) 0.3559(4) 0.057(2) Uani 1 1 d .
H17B H 0.4283 -0.1120 0.3707 0.068 Uiso 1 1 calc R
C18B C 0.3292(4) 0.0811(4) 0.3856(4) 0.057(2) Uani 1 1 d .
H18B H 0.2815 0.0641 0.3994 0.068 Uiso 1 1 calc R
C19B C 0.3535(4) 0.1349(4) 0.4058(4) 0.062(2) Uani 1 1 d .
H19B H 0.3257 0.1617 0.4349 0.074 Uiso 1 1 calc R
C20B C 0.4286(4) 0.1413(3) 0.3739(4) 0.0481(18) Uani 1 1 d .
H20B H 0.4603 0.1738 0.3793 0.058 Uiso 1 1 calc R
C21B C 0.3457(4) -0.0176(3) 0.1404(4) 0.0527(19) Uani 1 1 d .
H21B H 0.2984 -0.0383 0.1444 0.063 Uiso 1 1 calc R
C22B C 0.3832(4) -0.0084(3) 0.0679(4) 0.0458(17) Uani 1 1 d .
H22B H 0.3668 -0.0207 0.0145 0.055 Uiso 1 1 calc R
C23B C 0.4505(4) 0.0231(3) 0.0933(4) 0.0369(14) Uani 1 1 d .
H23B H 0.4887 0.0354 0.0580 0.044 Uiso 1 1 calc R
C24B C 0.7514(4) 0.0712(3) 0.3716(4) 0.0442(17) Uani 1 1 d .
H24D H 0.7675 0.0990 0.3328 0.066 Uiso 1 1 calc R
H24E H 0.7593 0.0339 0.3497 0.066 Uiso 1 1 calc R
H24F H 0.7835 0.0754 0.4234 0.066 Uiso 1 1 calc R
C25B C 0.6459(4) 0.1477(3) 0.4448(4) 0.0494(19) Uani 1 1 d .
H25D H 0.6705 0.1423 0.5001 0.074 Uiso 1 1 calc R
H25E H 0.5914 0.1606 0.4475 0.074 Uiso 1 1 calc R
H25F H 0.6761 0.1754 0.4165 0.074 Uiso 1 1 calc R
C26B C 0.6323(6) 0.0324(4) 0.4740(4) 0.079(3) Uani 1 1 d .
H26D H 0.6410 -0.0058 0.4562 0.119 Uiso 1 1 calc R
H26E H 0.5783 0.0360 0.4910 0.119 Uiso 1 1 calc R
H26F H 0.6704 0.0414 0.5200 0.119 Uiso 1 1 calc R
B1A B 1.0656(4) 0.9975(3) 0.1788(4) 0.0319(15) Uani 1 1 d .
B1B B 0.3851(5) -0.0011(4) 0.2988(5) 0.051(2) Uani 1 1 d .
H1A H 1.116(3) 1.0236(19) 0.160(3) 0.014(12) Uiso 1 1 d .
H3A H 0.922(4) 0.800(3) 0.225(4) 0.036(17) Uiso 1 1 d .
H4A H 1.025(4) 0.837(2) 0.302(4) 0.027(17) Uiso 1 1 d .
H1B H 0.337(4) -0.023(2) 0.308(3) 0.029(15) Uiso 1 1 d .
H3B H 0.574(3) 0.179(2) 0.305(3) 0.023(14) Uiso 1 1 d .
H4B H 0.481(4) 0.165(2) 0.204(3) 0.019(14) Uiso 1 1 d .

loop_
_atom_site_aniso_label
_atom_site_aniso_U_11
_atom_site_aniso_U_22
_atom_site_aniso_U_33
_atom_site_aniso_U_23
_atom_site_aniso_U_13
_atom_site_aniso_U_12
W1 0.01707(13) 0.02858(13) 0.02123(13) 0.00096(8) 0.00332(9) 0.00084(8)
W2 0.01975(13) 0.04123(15) 0.01946(13) -0.00596(9) 0.00654(9) -0.00761(9)
P1A 0.0228(7) 0.0326(7) 0.0250(7) -0.0022(6) 0.0005(6) 0.0022(6)
P1B 0.0329(9) 0.0467(9) 0.0198(7) -0.0044(6) 0.0034(6) -0.0089(7)
O1A 0.053(3) 0.035(2) 0.047(3) 0.008(2) 0.014(2) 0.009(2)
O2A 0.057(3) 0.100(4) 0.026(2) -0.009(3) -0.005(2) 0.035(3)
O3A 0.200(8) 0.072(4) 0.039(3) 0.005(3) -0.024(4) 0.056(5)
O4A 0.042(3) 0.047(3) 0.045(3) -0.001(2) 0.027(2) 0.011(2)
O1B 0.043(3) 0.039(2) 0.044(3) 0.006(2) 0.003(2) 0.000(2)
O2B 0.054(3) 0.059(3) 0.031(2) -0.008(2) 0.002(2) -0.009(2)
O3B 0.101(5) 0.054(3) 0.047(3) 0.008(3) -0.004(3) 0.000(3)
O4B 0.028(2) 0.062(3) 0.034(2) -0.017(2) 0.0102(19) 0.010(2)
N1A 0.029(3) 0.027(2) 0.035(3) 0.003(2) 0.009(2) -0.004(2)
N2A 0.046(4) 0.056(4) 0.064(4) -0.015(3) 0.031(3) -0.005(3)
N3A 0.019(2) 0.040(3) 0.028(2) 0.004(2) 0.0003(19) -0.006(2)
N4A 0.028(3) 0.034(2) 0.027(2) 0.005(2) 0.002(2) -0.004(2)
N5A 0.021(2) 0.040(3) 0.026(2) 0.006(2) 0.0012(19) -0.002(2)
N6A 0.021(2) 0.048(3) 0.024(2) 0.001(2) 0.000(2) -0.003(2)
N7A 0.022(2) 0.034(2) 0.025(2) 0.0014(19) 0.0000(19) -0.0017(19)
N8A 0.022(2) 0.040(3) 0.032(3) 0.001(2) 0.001(2) -0.007(2)
N9A 0.026(3) 0.028(2) 0.027(3) 0.0048(18) 0.004(2) 0.0017(19)
N1B 0.029(3) 0.035(3) 0.035(3) 0.003(2) -0.002(2) -0.003(2)
N2B 0.038(3) 0.096(5) 0.059(4) -0.015(4) 0.024(3) -0.017(3)
N3B 0.039(3) 0.050(3) 0.021(2) -0.002(2) 0.009(2) -0.015(2)
N4B 0.041(3) 0.067(4) 0.027(3) 0.002(3) 0.006(2) -0.029(3)
N5B 0.021(3) 0.070(4) 0.028(3) -0.010(2) 0.011(2) -0.009(2)
N6B 0.023(3) 0.082(4) 0.029(3) -0.010(3) 0.013(2) -0.018(3)
N7B 0.032(3) 0.050(3) 0.020(2) -0.005(2) 0.003(2) -0.013(2)
N8B 0.026(3) 0.072(4) 0.031(3) -0.008(3) 0.004(2) -0.023(3)
N9B 0.019(2) 0.039(3) 0.020(2) 0.0007(19) 0.0018(19) -0.004(2)
C2A 0.022(3) 0.034(3) 0.035(3) 0.002(2) 0.004(2) 0.002(2)
C3A 0.027(3) 0.027(3) 0.028(3) -0.002(2) 0.001(2) 0.006(2)
C4A 0.019(3) 0.036(3) 0.024(3) 0.005(2) 0.009(2) 0.000(2)
C5A 0.020(3) 0.034(3) 0.025(3) 0.003(2) 0.003(2) 0.003(2)
C6A 0.030(3) 0.034(3) 0.028(3) 0.002(2) 0.008(2) 0.007(2)
C7A 0.038(4) 0.031(3) 0.039(3) 0.001(3) 0.019(3) 0.004(3)
C8A 0.063(5) 0.035(3) 0.057(4) -0.005(3) 0.002(4) -0.009(3)
C9A 0.033(3) 0.042(3) 0.040(4) 0.002(3) 0.006(3) -0.004(3)
C10A 0.023(3) 0.047(3) 0.022(3) 0.004(2) 0.002(2) 0.010(2)
C11A 0.036(3) 0.049(4) 0.029(3) 0.010(3) 0.000(3) 0.001(3)
C12A 0.058(5) 0.133(8) 0.025(4) -0.012(4) 0.002(3) 0.017(5)
C12B 0.064(5) 0.083(5) 0.032(4) -0.009(4) 0.011(3) -0.018(4)
C13A 0.021(3) 0.070(4) 0.031(3) 0.006(3) 0.002(3) 0.003(3)
C14A 0.029(3) 0.054(4) 0.039(4) 0.005(3) 0.005(3) 0.017(3)
C15A 0.049(4) 0.034(3) 0.032(3) 0.007(2) 0.003(3) -0.010(3)
C16A 0.048(4) 0.030(3) 0.031(3) 0.006(2) -0.006(3) 0.003(3)
C17A 0.025(3) 0.042(3) 0.025(3) -0.003(2) 0.002(2) 0.007(2)
C18A 0.019(3) 0.067(4) 0.027(3) -0.002(3) 0.007(2) -0.005(3)
C19A 0.031(3) 0.059(4) 0.029(3) -0.004(3) 0.004(3) 0.007(3)
C20A 0.023(3) 0.041(3) 0.025(3) -0.008(2) 0.002(2) -0.003(2)
C21A 0.027(3) 0.040(3) 0.043(4) 0.001(3) -0.006(3) -0.006(3)
C22A 0.037(4) 0.040(3) 0.038(4) -0.007(3) -0.009(3) -0.003(3)
C23A 0.037(3) 0.039(3) 0.028(3) 0.000(2) 0.004(3) 0.002(3)
C24A 0.058(5) 0.050(4) 0.022(3) 0.002(3) -0.009(3) -0.001(3)
C25A 0.028(3) 0.053(4) 0.048(4) -0.012(3) 0.000(3) 0.003(3)
C26A 0.031(3) 0.041(3) 0.033(3) -0.012(3) -0.003(3) 0.001(3)
C2B 0.029(3) 0.032(3) 0.028(3) 0.001(2) -0.001(2) 0.002(2)
C3B 0.027(3) 0.039(3) 0.025(3) -0.009(2) -0.001(2) 0.002(2)
C4B 0.018(3) 0.044(3) 0.027(3) -0.004(2) 0.002(2) 0.002(2)
C5B 0.021(3) 0.042(3) 0.030(3) -0.008(2) 0.000(2) -0.001(2)
C6B 0.028(3) 0.049(4) 0.028(3) -0.002(3) -0.002(2) -0.002(3)
C7B 0.029(3) 0.035(3) 0.033(3) 0.002(3) 0.006(3) -0.005(2)
C8B 0.048(4) 0.042(3) 0.036(3) 0.000(3) 0.000(3) -0.004(3)
C9B 0.032(4) 0.065(4) 0.036(4) -0.005(3) 0.006(3) -0.018(3)
C10B 0.031(3) 0.048(4) 0.034(3) -0.006(3) -0.001(3) 0.002(3)
C11B 0.039(4) 0.047(4) 0.038(4) 0.001(3) -0.009(3) -0.003(3)
C13B 0.026(3) 0.075(5) 0.039(4) -0.003(3) -0.005(3) 0.002(3)
C14B 0.058(5) 0.060(4) 0.050(4) -0.012(4) -0.017(4) 0.019(4)
C15B 0.057(4) 0.045(4) 0.028(3) 0.004(3) -0.001(3) -0.007(3)
C16B 0.082(6) 0.053(4) 0.032(4) -0.001(3) 0.008(4) -0.020(4)
C17B 0.070(6) 0.071(5) 0.029(4) 0.004(3) 0.007(4) -0.036(4)
C18B 0.018(3) 0.121(7) 0.033(4) -0.012(4) 0.010(3) -0.013(4)
C19B 0.029(4) 0.115(7) 0.044(4) -0.028(4) 0.013(3) 0.003(4)
C20B 0.018(3) 0.083(5) 0.044(4) -0.025(4) 0.011(3) -0.002(3)
C21B 0.037(4) 0.079(5) 0.041(4) -0.007(4) 0.001(3) -0.027(4)
C22B 0.046(4) 0.064(4) 0.027(3) -0.010(3) -0.003(3) -0.016(3)
C23B 0.038(4) 0.051(4) 0.023(3) -0.005(3) 0.008(3) -0.004(3)
C24B 0.043(4) 0.047(4) 0.042(4) -0.010(3) -0.004(3) 0.014(3)
C25B 0.035(4) 0.076(5) 0.035(4) -0.032(3) -0.005(3) 0.009(3)
C26B 0.122(8) 0.089(6) 0.025(4) 0.010(4) 0.001(4) -0.048(6)
B1A 0.025(3) 0.041(4) 0.030(4) 0.008(3) 0.001(3) -0.006(3)
B1B 0.038(4) 0.085(6) 0.031(4) -0.004(4) 0.013(3) -0.034(4)

loop_
_atom_type_symbol
_atom_type_description
_atom_type_scat_dispersion_real
_atom_type_scat_dispersion_imag
_atom_type_scat_source
C C 0.0033 0.0016 'International Tables Vol C Tables 4.2.6.8 and 6.1.1.4'
H H 0.0000 0.0000 'International Tables Vol C Tables 4.2.6.8 and 6.1.1.4'
B B 0.0013 0.0007 'International Tables Vol C Tables 4.2.6.8 and 6.1.1.4'
N N 0.0061 0.0033 'International Tables Vol C Tables 4.2.6.8 and 6.1.1.4'
O O 0.0106 0.0060 'International Tables Vol C Tables 4.2.6.8 and 6.1.1.4'
W W -0.8490 6.8722 'International Tables Vol C Tables 4.2.6.8 and 6.1.1.4'
P P 0.1023 0.0942 'International Tables Vol C Tables 4.2.6.8 and 6.1.1.4'

loop_
_geom_angle_atom_site_label_1
_geom_angle_atom_site_label_2
_geom_angle_atom_site_label_3
_geom_angle
N9A W1 C4A 96.4(2)
N9A W1 N3A 95.53(18)
C4A W1 N3A 157.26(19)
N9A W1 N7A 94.62(19)
C4A W1 N7A 84.70(19)
N3A W1 N7A 75.08(15)
N9A W1 C3A 91.5(2)
C4A W1 C3A 38.1(2)
N3A W1 C3A 160.22(18)
N7A W1 C3A 122.80(18)
N9A W1 N5A 178.64(19)
C4A W1 N5A 83.5(2)
N3A W1 N5A 84.15(17)
N7A W1 N5A 84.02(17)
C3A W1 N5A 89.2(2)
N9A W1 P1A 92.97(15)
C4A W1 P1A 115.49(15)
N3A W1 P1A 83.10(11)
N7A W1 P1A 157.46(12)
C3A W1 P1A 78.09(14)
N5A W1 P1A 88.30(12)
N9B W2 C3B 93.0(2)
N9B W2 C4B 93.8(2)
C3B W2 C4B 37.99(19)
N9B W2 N3B 93.5(2)
C3B W2 N3B 158.08(19)
C4B W2 N3B 161.4(2)
N9B W2 N7B 90.49(19)
C3B W2 N7B 124.28(19)
C4B W2 N7B 86.29(19)
N3B W2 N7B 76.59(18)
N9B W2 N5B 173.66(18)
C3B W2 N5B 90.9(2)
C4B W2 N5B 86.1(2)
N3B W2 N5B 84.7(2)
N7B W2 N5B 83.18(18)
N9B W2 P1B 96.81(14)
C3B W2 P1B 76.15(14)
C4B W2 P1B 113.71(15)
N3B W2 P1B 82.30(13)
N7B W2 P1B 158.04(13)
N5B W2 P1B 89.00(13)
C25A P1A C24A 103.7(3)
C25A P1A C26A 101.9(3)
C24A P1A C26A 99.9(3)
C25A P1A W1 113.3(2)
C24A P1A W1 116.2(2)
C26A P1A W1 119.63(19)
C24B P1B C25B 102.8(3)
C24B P1B C26B 102.3(4)
C25B P1B C26B 99.4(4)
C24B P1B W2 114.3(2)
C25B P1B W2 118.2(2)
C26B P1B W2 117.4(3)
C11A O2A C12A 118.1(6)
C11B O2B C12B 117.2(6)
C7A N1A C6A 120.4(5)
C7A N1A C2A 125.0(5)
C6A N1A C2A 112.4(4)
C17A N3A N4A 105.4(4)
C17A N3A W1 132.3(4)
N4A N3A W1 122.2(3)
C15A N4A N3A 109.4(5)
C15A N4A B1A 130.7(5)
N3A N4A B1A 118.7(4)
C20A N5A N6A 106.0(5)
C20A N5A W1 133.3(4)
N6A N5A W1 120.4(4)
C18A N6A N5A 108.4(5)
C18A N6A B1A 130.6(5)
N5A N6A B1A 120.8(5)
C23A N7A N8A 106.4(4)
C23A N7A W1 131.5(4)
N8A N7A W1 121.6(3)
C21A N8A N7A 109.5(5)
C21A N8A B1A 128.6(5)
N7A N8A B1A 119.9(4)
O4A N9A W1 179.3(4)
C7B N1B C2B 125.2(5)
C7B N1B C6B 119.7(5)
C2B N1B C6B 113.1(4)
C15B N3B N4B 107.3(5)
C15B N3B W2 130.4(4)
N4B N3B W2 122.3(4)
C17B N4B N3B 108.9(6)
C17B N4B B1B 131.6(6)
N3B N4B B1B 118.7(5)
C20B N5B N6B 105.8(5)
C20B N5B W2 133.8(5)
N6B N5B W2 120.3(4)
C18B N6B N5B 109.6(6)
C18B N6B B1B 130.0(6)
N5B N6B B1B 120.3(5)
C23B N7B N8B 106.2(5)
C23B N7B W2 131.4(4)
N8B N7B W2 121.5(3)
C21B N8B N7B 108.9(5)
C21B N8B B1B 129.0(6)
N7B N8B B1B 119.8(5)
O4B N9B W2 173.8(4)
N1A C2A C3A 109.2(4)
C4A C3A C2A 116.2(5)
C4A C3A W1 70.0(3)
C2A C3A W1 120.0(4)
C3A C4A C5A 121.2(5)
C3A C4A W1 71.9(3)
C5A C4A W1 127.6(4)
C4A C5A C6A 113.9(4)
C4A C5A C10A 111.5(5)
C6A C5A C10A 109.8(4)
N1A C6A C9A 109.0(5)
N1A C6A C5A 115.4(4)
C9A C6A C5A 111.4(5)
O1A C7A N1A 120.6(6)
O1A C7A C8A 121.3(5)
N1A C7A C8A 118.1(5)
N2A C9A C6A 178.3(7)
C14A C10A C11A 108.9(5)
C14A C10A C13A 109.6(5)
C11A C10A C13A 106.7(5)
C14A C10A C5A 111.4(5)
C11A C10A C5A 108.7(5)
C13A C10A C5A 111.3(5)
O3A C11A O2A 121.6(6)
O3A C11A C10A 126.3(6)
O2A C11A C10A 112.0(5)
N4A C15A C16A 108.7(5)
C17A C16A C15A 105.1(5)
N3A C17A C16A 111.5(6)
N6A C18A C19A 109.2(6)
C18A C19A C20A 105.6(6)
N5A C20A C19A 110.9(5)
N8A C21A C22A 108.2(5)
C23A C22A C21A 104.9(5)
N7A C23A C22A 111.1(6)
N1B C2B C3B 108.9(4)
C4B C3B C2B 116.2(5)
C4B C3B W2 71.1(3)
C2B C3B W2 119.1(4)
C3B C4B C5B 121.5(5)
C3B C4B W2 70.9(3)
C5B C4B W2 126.0(4)
C4B C5B C10B 113.5(5)
C4B C5B C6B 113.3(4)
C10B C5B C6B 108.6(5)
N1B C6B C9B 110.1(5)
N1B C6B C5B 114.9(5)
C9B C6B C5B 109.6(5)
O1B C7B N1B 121.8(5)
O1B C7B C8B 120.9(5)
N1B C7B C8B 117.3(5)
N2B C9B C6B 177.6(7)
C11B C10B C14B 110.1(6)
C11B C10B C13B 109.3(5)
C14B C10B C13B 108.8(6)
C11B C10B C5B 105.9(5)
C14B C10B C5B 111.4(5)
C13B C10B C5B 111.2(5)
O3B C11B O2B 123.0(7)
O3B C11B C10B 125.2(6)
O2B C11B C10B 111.8(6)
N3B C15B C16B 109.2(7)
C17B C16B C15B 105.2(7)
N4B C17B C16B 109.3(7)
N6B C18B C19B 108.7(6)
C18B C19B C20B 105.5(7)
N5B C20B C19B 110.4(7)
N8B C21B C22B 109.2(6)
C23B C22B C21B 104.0(5)
N7B C23B C22B 111.7(6)
N6A B1A N4A 110.4(5)
N6A B1A N8A 109.5(5)
N4A B1A N8A 105.7(5)
N6B B1B N4B 111.1(5)
N6B B1B N8B 109.0(6)
N4B B1B N8B 106.1(6)

loop_
_geom_bond_atom_site_label_1
_geom_bond_atom_site_label_2
_geom_bond_distance
W1 N9A 1.774(5)
W1 C4A 2.191(6)
W1 N3A 2.209(5)
W1 N7A 2.214(4)
W1 C3A 2.216(5)
W1 N5A 2.234(5)
W1 P1A 2.5126(13)
W2 N9B 1.766(5)
W2 C3B 2.201(6)
W2 C4B 2.203(6)
W2 N3B 2.207(5)
W2 N7B 2.210(4)
W2 N5B 2.232(5)
W2 P1B 2.5114(15)
P1A C25A 1.812(6)
P1A C24A 1.818(6)
P1A C26A 1.826(6)
P1B C24B 1.810(7)
P1B C25B 1.817(6)
P1B C26B 1.819(7)
O1A C7A 1.237(7)
O2A C11A 1.323(8)
O2A C12A 1.447(8)
O3A C11A 1.166(7)
O4A N9A 1.233(6)
O1B C7B 1.225(7)
O2B C11B 1.314(8)
O2B C12B 1.452(8)
O3B C11B 1.201(8)
O4B N9B 1.234(6)
N1A C7A 1.356(7)
N1A C6A 1.470(7)
N1A C2A 1.478(7)
N2A C9A 1.150(8)
N3A C17A 1.350(7)
N3A N4A 1.376(6)
N4A C15A 1.346(7)
N4A B1A 1.526(8)
N5A C20A 1.348(7)
N5A N6A 1.378(7)
N6A C18A 1.359(8)
N6A B1A 1.521(9)
N7A C23A 1.335(7)
N7A N8A 1.361(7)
N8A C21A 1.351(7)
N8A B1A 1.556(8)
N1B C7B 1.356(7)
N1B C2B 1.459(7)
N1B C6B 1.465(7)
N2B C9B 1.144(9)
N3B C15B 1.332(8)
N3B N4B 1.373(7)
N4B C17B 1.334(9)
N4B B1B 1.544(11)
N5B C20B 1.336(8)
N5B N6B 1.384(7)
N6B C18B 1.341(9)
N6B B1B 1.531(11)
N7B C23B 1.338(7)
N7B N8B 1.364(7)
N8B C21B 1.351(8)
N8B B1B 1.547(9)
C2A C3A 1.492(8)
C3A C4A 1.439(8)
C4A C5A 1.550(7)
C5A C6A 1.563(8)
C5A C10A 1.567(7)
C6A C9A 1.476(8)
C7A C8A 1.496(9)
C10A C14A 1.526(8)
C10A C11A 1.533(8)
C10A C13A 1.533(8)
C15A C16A 1.382(10)
C16A C17A 1.366(8)
C18A C19A 1.361(9)
C19A C20A 1.374(9)
C21A C22A 1.384(9)
C22A C23A 1.377(8)
C2B C3B 1.511(8)
C3B C4B 1.434(7)
C4B C5B 1.535(8)
C5B C10B 1.555(8)
C5B C6B 1.605(8)
C6B C9B 1.478(9)
C7B C8B 1.495(8)
C10B C11B 1.520(9)
C10B C14B 1.529(9)
C10B C13B 1.545(9)
C15B C16B 1.404(10)
C16B C17B 1.366(12)
C18B C19B 1.365(11)
C19B C20B 1.394(10)
C21B C22B 1.384(9)
C22B C23B 1.377(9)
